data_7103642
loop_
_publ_author_name
'Mizukami, Shin'
'Houjou, Hirohiko'
'Nagawa, Yoshinobu'
'Kanesato, Masatoshi'

_publ_section_title
;
 First helical zinc(II) complex with a salen ligand
;
_journal_coden_ASTM CHCOFS
_journal_issue 10
_journal_name_full
;
 Chemical Communications (Cambridge, United Kingdom)
;
_journal_page_first 1148
_journal_page_last 1149
_journal_paper_doi 10.1039/b301099f
_journal_year 2003
_chemical_formula_moiety 'C24 H32 N2 O2 Zn '
_chemical_formula_sum 'C24 H32 N2 O2 Zn'
_chemical_formula_weight 445.91
_chemical_name_common 'A zinc complex of bis((3-t-butylsalicylidene)-methylamine)'
_space_group_IT_number 14
_symmetry_cell_setting monoclinic
_symmetry_Int_Tables_number 14
_symmetry_space_group_name_Hall '-P 2yn'
_symmetry_space_group_name_H-M 'P 1 21/n 1'
_cell_angle_alpha 90
_cell_angle_beta 111.446(2)
_cell_angle_gamma 90
_cell_formula_units_Z 4
_cell_length_a 13.7768(5)
_cell_length_b 12.8301(5)
_cell_length_c 14.3708(6)
_cell_measurement_reflns_used 16158
_cell_measurement_temperature 193.2
_cell_measurement_theta_max 27.5
_cell_measurement_theta_min 2.2
_cell_volume 2364.3(2)
_computing_cell_refinement PROCESS-AUTO
_computing_data_collection PROCESS-AUTO
_computing_data_reduction 'teXsan Ver. 1.10'
_computing_publication_material 'teXsan Ver. 1.10'
_computing_structure_refinement 'teXsan Ver. 1.10'
_computing_structure_solution DirectMethod
_diffrn_measured_fraction_theta_full 0.9932
_diffrn_measured_fraction_theta_max 0.9932
_diffrn_measurement_device_type 'Rigaku RAXIS-RAPID Imaging Plate'
_diffrn_measurement_method \w
_diffrn_radiation_type 'Mo K\a'
_diffrn_radiation_wavelength 0.7107
_diffrn_reflns_av_R_equivalents 0.045
_diffrn_reflns_limit_h_max 17
_diffrn_reflns_limit_h_min 0
_diffrn_reflns_limit_k_max 16
_diffrn_reflns_limit_k_min 0
_diffrn_reflns_limit_l_max 17
_diffrn_reflns_limit_l_min -18
_diffrn_reflns_number 23471
_diffrn_reflns_theta_full 27.48
_diffrn_reflns_theta_max 27.48
_exptl_absorpt_coefficient_mu 1.059
_exptl_absorpt_correction_type none
_exptl_crystal_colour colorless
_exptl_crystal_density_diffrn 1.253
_exptl_crystal_density_method 'not measured'
_exptl_crystal_description prismatic
_exptl_crystal_preparation acetonitrile
_exptl_crystal_size_max 0.500
_exptl_crystal_size_mid 0.250
_exptl_crystal_size_min 0.120
_refine_diff_density_max 0.45
_refine_diff_density_min -0.44
_refine_ls_extinction_method none
_refine_ls_goodness_of_fit_ref 1.573
_refine_ls_hydrogen_treatment noref
_refine_ls_number_parameters 262
_refine_ls_number_reflns 3752
_refine_ls_R_factor_gt 0.0380
_refine_ls_shift/su_max 0.0004
_refine_ls_structure_factor_coef Fsqd
_refine_ls_weighting_details 'w = 1/[\s^2^(Fo^2^) + (0.01000(Max(Fo^2^,0) + 2Fc^2^)/3)^2^]'
_refine_ls_weighting_scheme calc
_refine_ls_wR_factor_ref 0.0677
_reflns_number_gt 3473
_reflns_number_total 5383
_reflns_threshold_expression F^2^>2.0\s(F^2^)
_cod_data_source_file b301099f.txt
_cod_data_source_block 2
_cod_original_formula_sum 'C24 H32 N2 O2 Zn '
_cod_database_code 7103642

loop_
_symmetry_equiv_pos_as_xyz
x,y,z
1/2-x,1/2+y,1/2-z
-x,-y,-z
1/2+x,1/2-y,1/2+z

loop_
_atom_site_label
_atom_site_type_symbol
_atom_site_fract_x
_atom_site_fract_y
_atom_site_fract_z
_atom_site_U_iso_or_equiv
_atom_site_adp_type
_atom_site_occupancy
_atom_site_calc_flag
_atom_site_refinement_flags
_atom_site_disorder_assembly
_atom_site_disorder_group
Zn(1) Zn 0.75149(3) 0.30167(3) 0.77626(2) 0.03148(9) Uani 1.00 d . . .
O(1) O 0.7869(1) 0.2474(2) 0.6694(1) 0.0334(6) Uani 1.00 d . . .
O(2) O 0.7685(1) 0.2219(1) 0.8943(1) 0.0329(6) Uani 1.00 d . . .
N(1) N 0.5997(2) 0.3175(2) 0.6986(2) 0.0371(8) Uani 1.00 d . . .
N(2) N 0.8269(2) 0.4266(2) 0.8511(2) 0.0329(7) Uani 1.00 d . . .
C(1) C 0.5301(2) 0.3501(3) 0.7489(3) 0.063(1) Uani 1.00 d . . .
C(2) C 0.5614(2) 0.2963(3) 0.6049(2) 0.0386(9) Uani 1.00 d . . .
C(3) C 0.6157(2) 0.2611(2) 0.5417(2) 0.0330(8) Uani 1.00 d . . .
C(4) C 0.7244(2) 0.2382(2) 0.5755(2) 0.0304(8) Uani 1.00 d . . .
C(5) C 0.7671(2) 0.2038(2) 0.5037(2) 0.0336(8) Uani 1.00 d . . .
C(6) C 0.7000(3) 0.1955(3) 0.4042(2) 0.050(1) Uani 1.00 d . . .
C(7) C 0.5941(3) 0.2189(3) 0.3725(2) 0.059(1) Uani 1.00 d . . .
C(8) C 0.5528(2) 0.2508(3) 0.4400(2) 0.049(1) Uani 1.00 d . . .
C(9) C 0.8838(2) 0.1779(3) 0.5361(2) 0.0404(10) Uani 1.00 d . . .
C(10) C 0.9489(2) 0.2747(3) 0.5798(2) 0.047(1) Uani 1.00 d . . .
C(11) C 0.9128(3) 0.0891(3) 0.6115(2) 0.053(1) Uani 1.00 d . . .
C(12) C 0.9138(3) 0.1432(3) 0.4477(2) 0.066(1) Uani 1.00 d . . .
C(13) C 0.8607(3) 0.5097(3) 0.8012(2) 0.053(1) Uani 1.00 d . . .
C(14) C 0.8425(2) 0.4370(2) 0.9444(2) 0.0349(9) Uani 1.00 d . . .
C(15) C 0.8148(2) 0.3656(2) 1.0089(2) 0.0312(9) Uani 1.00 d . . .
C(16) C 0.7784(2) 0.2617(2) 0.9814(2) 0.0269(8) Uani 1.00 d . . .
C(17) C 0.7526(2) 0.1991(3) 1.0517(2) 0.0310(8) Uani 1.00 d . . .
C(18) C 0.7634(2) 0.2441(3) 1.1425(2) 0.043(1) Uani 1.00 d . . .
C(19) C 0.7998(3) 0.3445(3) 1.1693(2) 0.052(1) Uani 1.00 d . . .
C(20) C 0.8260(2) 0.4042(3) 1.1032(2) 0.046(1) Uani 1.00 d . . .
C(21) C 0.7139(2) 0.0873(2) 1.0256(2) 0.0375(9) Uani 1.00 d . . .
C(22) C 0.7949(3) 0.0210(3) 1.0028(2) 0.050(1) Uani 1.00 d . . .
C(23) C 0.6103(2) 0.0870(3) 0.9359(2) 0.045(1) Uani 1.00 d . . .
C(24) C 0.6941(3) 0.0331(3) 1.1128(2) 0.059(1) Uani 1.00 d . . .
H(1) H 0.4861 0.3007 0.5732 0.0462 Uiso 1.00 calc . . .
H(2) H 0.7306 0.1729 0.3555 0.0627 Uiso 1.00 calc . . .
H(3) H 0.5527 0.2103 0.3025 0.0712 Uiso 1.00 calc . . .
H(4) H 0.4774 0.2677 0.4166 0.0668 Uiso 1.00 calc . . .
H(5) H 0.8779 0.5004 0.9772 0.0414 Uiso 1.00 calc . . .
H(6) H 0.7448 0.2011 1.1903 0.0477 Uiso 1.00 calc . . .
H(7) H 0.8068 0.3702 1.2355 0.0592 Uiso 1.00 calc . . .
H(8) H 0.8535 0.4758 1.1213 0.0556 Uiso 1.00 calc . . .
H(9) H 0.5685 0.3651 0.8190 0.0754 Uiso 1.00 calc . . .
H(10) H 0.4930 0.4136 0.7201 0.0754 Uiso 1.00 calc . . .
H(11) H 0.4790 0.2985 0.7459 0.0754 Uiso 1.00 calc . . .
H(12) H 1.0227 0.2607 0.5993 0.0538 Uiso 1.00 calc . . .
H(13) H 0.9322 0.3287 0.5295 0.0538 Uiso 1.00 calc . . .
H(14) H 0.9366 0.3008 0.6360 0.0538 Uiso 1.00 calc . . .
H(15) H 0.8985 0.1079 0.6712 0.0569 Uiso 1.00 calc . . .
H(16) H 0.8733 0.0282 0.5844 0.0569 Uiso 1.00 calc . . .
H(17) H 0.9855 0.0718 0.6341 0.0569 Uiso 1.00 calc . . .
H(18) H 0.8746 0.0802 0.4169 0.0744 Uiso 1.00 calc . . .
H(19) H 0.8942 0.1953 0.3957 0.0744 Uiso 1.00 calc . . .
H(20) H 0.9854 0.1278 0.4651 0.0744 Uiso 1.00 calc . . .
H(21) H 0.9342 0.5242 0.8335 0.0641 Uiso 1.00 calc . . .
H(22) H 0.8454 0.4965 0.7333 0.0641 Uiso 1.00 calc . . .
H(23) H 0.8254 0.5757 0.8059 0.0641 Uiso 1.00 calc . . .
H(24) H 0.7720 -0.0479 0.9824 0.0585 Uiso 1.00 calc . . .
H(25) H 0.8130 0.0521 0.9484 0.0585 Uiso 1.00 calc . . .
H(26) H 0.8608 0.0165 1.0591 0.0585 Uiso 1.00 calc . . .
H(27) H 0.5558 0.1253 0.9484 0.0532 Uiso 1.00 calc . . .
H(28) H 0.6157 0.1187 0.8758 0.0532 Uiso 1.00 calc . . .
H(29) H 0.5826 0.0174 0.9152 0.0532 Uiso 1.00 calc . . .
H(30) H 0.6452 0.0701 1.1322 0.0734 Uiso 1.00 calc . . .
H(31) H 0.6697 -0.0372 1.0960 0.0734 Uiso 1.00 calc . . .
H(32) H 0.7585 0.0278 1.1719 0.0734 Uiso 1.00 calc . . .

loop_
_atom_site_aniso_label
_atom_site_aniso_U_11
_atom_site_aniso_U_22
_atom_site_aniso_U_33
_atom_site_aniso_U_12
_atom_site_aniso_U_13
_atom_site_aniso_U_23
Zn(1) 0.0305(2) 0.0404(2) 0.0251(2) -0.0016(2) 0.0120(1) -0.0042(2)
O(1) 0.032(1) 0.048(1) 0.021(1) 0.002(1) 0.0101(9) -0.003(1)
O(2) 0.043(1) 0.035(1) 0.026(1) -0.005(1) 0.0185(9) -0.0066(9)
N(1) 0.028(1) 0.044(2) 0.040(2) 0.001(1) 0.013(1) -0.008(1)
N(2) 0.035(1) 0.030(2) 0.035(1) 0.000(1) 0.015(1) 0.003(1)
C(1) 0.032(2) 0.088(3) 0.072(3) 0.005(2) 0.025(2) -0.026(2)
C(2) 0.025(1) 0.038(2) 0.047(2) 0.000(2) 0.007(1) -0.001(2)
C(3) 0.033(2) 0.034(2) 0.028(2) -0.006(1) 0.006(1) -0.003(1)
C(4) 0.040(2) 0.025(2) 0.027(2) -0.002(2) 0.013(1) 0.002(1)
C(5) 0.047(2) 0.032(2) 0.024(1) -0.004(2) 0.015(1) -0.002(2)
C(6) 0.069(2) 0.059(2) 0.027(2) -0.003(2) 0.021(2) -0.005(2)
C(7) 0.064(2) 0.078(3) 0.020(2) -0.012(2) 0.000(2) -0.006(2)
C(8) 0.046(2) 0.055(2) 0.036(2) -0.008(2) 0.002(2) 0.000(2)
C(9) 0.056(2) 0.040(2) 0.037(2) 0.004(2) 0.030(2) 0.000(2)
C(10) 0.042(2) 0.060(3) 0.044(2) 0.005(2) 0.022(2) 0.004(2)
C(11) 0.058(2) 0.045(2) 0.064(2) 0.016(2) 0.033(2) 0.008(2)
C(12) 0.083(3) 0.078(3) 0.056(2) 0.011(2) 0.048(2) -0.009(2)
C(13) 0.066(2) 0.047(2) 0.050(2) -0.008(2) 0.027(2) 0.004(2)
C(14) 0.038(2) 0.028(2) 0.035(2) -0.003(2) 0.009(2) -0.007(2)
C(15) 0.037(2) 0.030(2) 0.024(2) 0.004(2) 0.008(1) -0.002(1)
C(16) 0.026(1) 0.033(2) 0.020(1) 0.005(1) 0.007(1) -0.001(1)
C(17) 0.032(2) 0.035(2) 0.026(2) 0.006(2) 0.011(1) 0.001(2)
C(18) 0.058(2) 0.048(2) 0.026(2) 0.007(2) 0.019(2) 0.004(2)
C(19) 0.084(3) 0.050(2) 0.023(2) 0.005(2) 0.019(2) -0.010(2)
C(20) 0.066(2) 0.035(2) 0.032(2) 0.002(2) 0.012(2) -0.005(2)
C(21) 0.046(2) 0.035(2) 0.035(2) -0.003(2) 0.020(2) 0.003(2)
C(22) 0.060(2) 0.034(2) 0.054(2) 0.004(2) 0.019(2) -0.002(2)
C(23) 0.044(2) 0.051(2) 0.043(2) -0.013(2) 0.019(2) -0.007(2)
C(24) 0.078(3) 0.055(2) 0.046(2) -0.014(2) 0.025(2) 0.005(2)

loop_
_atom_type_symbol
_atom_type_description
_atom_type_scat_dispersion_real
_atom_type_scat_dispersion_imag
_atom_type_scat_source
C C 0.003 0.002
;International Tables for Crystallography
(1992, Vol. C, Tables 4.2.6.8 and 6.1.1.1)
;
H H 0.000 0.000
;International Tables for Crystallography
(1992, Vol. C, Table 6.1.1.2)
;
O O 0.011 0.006
;International Tables for Crystallography
(1992, Vol. C, Tables 4.2.6.8 and 6.1.1.1)
;
N N 0.006 0.003
;International Tables for Crystallography
(1992, Vol. C, Tables 4.2.6.8 and 6.1.1.1)
;
Zn Zn 0.284 1.430
;International Tables for Crystallography
(1992, Vol. C, Tables 4.2.6.8 and 6.1.1.1)
;

loop_
_geom_angle_atom_site_label_1
_geom_angle_atom_site_label_2
_geom_angle_atom_site_label_3
_geom_angle
_geom_angle_site_symmetry_1
_geom_angle_site_symmetry_2
_geom_angle_site_symmetry_3
_geom_angle_publ_flag
O(1) Zn(1) O(2) 122.20(8) . 1_555 1_555 yes
O(1) Zn(1) N(1) 96.41(8) . 1_555 1_555 yes
O(1) Zn(1) N(2) 119.43(9) . 1_555 1_555 yes
O(2) Zn(1) N(1) 108.29(9) . 1_555 1_555 yes
O(2) Zn(1) N(2) 94.62(8) . 1_555 1_555 yes
N(1) Zn(1) N(2) 116.97(10) . 1_555 1_555 yes
Zn(1) O(1) C(4) 126.6(2) . 1_555 1_555 yes
Zn(1) O(2) C(16) 124.8(2) . 1_555 1_555 yes
Zn(1) N(1) C(1) 120.0(2) . 1_555 1_555 yes
Zn(1) N(1) C(2) 120.8(2) . 1_555 1_555 yes
C(1) N(1) C(2) 119.2(2) . 1_555 1_555 yes
Zn(1) N(2) C(13) 121.3(2) . 1_555 1_555 yes
Zn(1) N(2) C(14) 120.1(2) . 1_555 1_555 yes
C(13) N(2) C(14) 118.5(3) . 1_555 1_555 yes
N(1) C(2) C(3) 128.1(3) . 1_555 1_555 yes
C(2) C(3) C(4) 124.8(3) . 1_555 1_555 yes
C(2) C(3) C(8) 114.8(3) . 1_555 1_555 yes
C(4) C(3) C(8) 120.4(3) . 1_555 1_555 yes
O(1) C(4) C(3) 122.9(2) . 1_555 1_555 yes
O(1) C(4) C(5) 118.8(3) . 1_555 1_555 yes
C(3) C(4) C(5) 118.3(3) . 1_555 1_555 yes
C(4) C(5) C(6) 118.0(3) . 1_555 1_555 yes
C(4) C(5) C(9) 120.5(2) . 1_555 1_555 yes
C(6) C(5) C(9) 121.5(3) . 1_555 1_555 yes
C(5) C(6) C(7) 122.8(3) . 1_555 1_555 yes
C(6) C(7) C(8) 119.7(3) . 1_555 1_555 yes
C(3) C(8) C(7) 120.8(3) . 1_555 1_555 yes
C(5) C(9) C(10) 110.0(3) . 1_555 1_555 yes
C(5) C(9) C(11) 110.5(2) . 1_555 1_555 yes
C(5) C(9) C(12) 112.3(3) . 1_555 1_555 yes
C(10) C(9) C(11) 110.8(3) . 1_555 1_555 yes
C(10) C(9) C(12) 106.3(3) . 1_555 1_555 yes
C(11) C(9) C(12) 106.9(3) . 1_555 1_555 yes
N(2) C(14) C(15) 128.2(3) . 1_555 1_555 yes
C(14) C(15) C(16) 124.1(3) . 1_555 1_555 yes
C(14) C(15) C(20) 115.7(3) . 1_555 1_555 yes
C(16) C(15) C(20) 120.2(3) . 1_555 1_555 yes
O(2) C(16) C(15) 122.1(3) . 1_555 1_555 yes
O(2) C(16) C(17) 119.2(3) . 1_555 1_555 yes
C(15) C(16) C(17) 118.7(3) . 1_555 1_555 yes
C(16) C(17) C(18) 117.5(3) . 1_555 1_555 yes
C(16) C(17) C(21) 120.4(2) . 1_555 1_555 yes
C(18) C(17) C(21) 122.1(3) . 1_555 1_555 yes
C(17) C(18) C(19) 123.6(3) . 1_555 1_555 yes
C(18) C(19) C(20) 119.3(3) . 1_555 1_555 yes
C(15) C(20) C(19) 120.7(3) . 1_555 1_555 yes
C(17) C(21) C(22) 111.0(2) . 1_555 1_555 yes
C(17) C(21) C(23) 110.0(3) . 1_555 1_555 yes
C(17) C(21) C(24) 111.9(3) . 1_555 1_555 yes
C(22) C(21) C(23) 110.2(3) . 1_555 1_555 yes
C(22) C(21) C(24) 106.4(3) . 1_555 1_555 yes
C(23) C(21) C(24) 107.2(3) . 1_555 1_555 yes

loop_
_geom_bond_atom_site_label_1
_geom_bond_atom_site_label_2
_geom_bond_distance
_geom_bond_site_symmetry_1
_geom_bond_site_symmetry_2
_geom_bond_publ_flag
Zn(1) O(1) 1.905(2) . . yes
Zn(1) O(2) 1.921(2) . . yes
Zn(1) N(1) 1.988(2) . . yes
Zn(1) N(2) 1.997(2) . . yes
O(1) C(4) 1.313(3) . . yes
O(2) C(16) 1.312(3) . . yes
N(1) C(1) 1.457(3) . . yes
N(1) C(2) 1.284(3) . . yes
N(2) C(13) 1.454(4) . . yes
N(2) C(14) 1.285(3) . . yes
C(2) C(3) 1.444(4) . . yes
C(3) C(4) 1.426(4) . . yes
C(3) C(8) 1.407(4) . . yes
C(4) C(5) 1.432(3) . . yes
C(5) C(6) 1.394(4) . . yes
C(5) C(9) 1.537(4) . . yes
C(6) C(7) 1.393(4) . . yes
C(7) C(8) 1.354(4) . . yes
C(9) C(10) 1.526(4) . . yes
C(9) C(11) 1.522(4) . . yes
C(9) C(12) 1.539(4) . . yes
C(14) C(15) 1.449(4) . . yes
C(15) C(16) 1.428(4) . . yes
C(15) C(20) 1.398(4) . . yes
C(16) C(17) 1.434(4) . . yes
C(17) C(18) 1.384(4) . . yes
C(17) C(21) 1.528(4) . . yes
C(18) C(19) 1.385(4) . . yes
C(19) C(20) 1.367(4) . . yes
C(21) C(22) 1.531(4) . . yes
C(21) C(23) 1.534(4) . . yes
C(21) C(24) 1.541(4) . . yes

loop_
_geom_contact_atom_site_label_1
_geom_contact_atom_site_label_2
_geom_contact_distance
_geom_contact_site_symmetry_1
_geom_contact_site_symmetry_2
_geom_contact_publ_flag
C(1) C(11) 3.591(5) . 2_656 ?

loop_
_geom_torsion_atom_site_label_1
_geom_torsion_atom_site_label_2
_geom_torsion_atom_site_label_3
_geom_torsion_atom_site_label_4
_geom_torsion
_geom_torsion_site_symmetry_1
_geom_torsion_site_symmetry_2
_geom_torsion_site_symmetry_3
_geom_torsion_site_symmetry_4
_geom_torsion_publ_flag
Zn(1) O(1) C(4) C(3) -5.2(4) 1_555 1_555 1_555 1_555 yes
Zn(1) O(1) C(4) C(5) 174.8(2) 1_555 1_555 1_555 1_555 yes
Zn(1) O(2) C(16) C(15) -23.1(3) 1_555 1_555 1_555 1_555 yes
Zn(1) O(2) C(16) C(17) 157.2(2) 1_555 1_555 1_555 1_555 yes
Zn(1) N(1) C(2) C(3) -0.9(5) 1_555 1_555 1_555 1_555 yes
Zn(1) N(2) C(14) C(15) 2.3(4) 1_555 1_555 1_555 1_555 yes
O(1) Zn(1) O(2) C(16) 156.9(2) 1_555 1_555 1_555 1_555 yes
O(1) Zn(1) N(1) C(1) 174.9(2) 1_555 1_555 1_555 1_555 yes
O(1) Zn(1) N(1) C(2) -2.9(3) 1_555 1_555 1_555 1_555 yes
O(1) Zn(1) N(2) C(13) 35.1(2) 1_555 1_555 1_555 1_555 yes
O(1) Zn(1) N(2) C(14) -147.9(2) 1_555 1_555 1_555 1_555 yes
O(1) C(4) C(3) C(2) -0.1(5) 1_555 1_555 1_555 1_555 yes
O(1) C(4) C(3) C(8) 179.4(3) 1_555 1_555 1_555 1_555 yes
O(1) C(4) C(5) C(6) -179.3(3) 1_555 1_555 1_555 1_555 yes
O(1) C(4) C(5) C(9) 0.1(4) 1_555 1_555 1_555 1_555 yes
O(2) Zn(1) O(1) C(4) 122.4(2) 1_555 1_555 1_555 1_555 yes
O(2) Zn(1) N(1) C(1) 47.9(3) 1_555 1_555 1_555 1_555 yes
O(2) Zn(1) N(1) C(2) -129.9(2) 1_555 1_555 1_555 1_555 yes
O(2) Zn(1) N(2) C(13) 166.4(2) 1_555 1_555 1_555 1_555 yes
O(2) Zn(1) N(2) C(14) -16.7(2) 1_555 1_555 1_555 1_555 yes
O(2) C(16) C(15) C(14) 1.0(4) 1_555 1_555 1_555 1_555 yes
O(2) C(16) C(15) C(20) -178.8(3) 1_555 1_555 1_555 1_555 yes
O(2) C(16) C(17) C(18) -179.6(2) 1_555 1_555 1_555 1_555 yes
O(2) C(16) C(17) C(21) 0.0(4) 1_555 1_555 1_555 1_555 yes
N(1) Zn(1) O(1) C(4) 6.0(2) 1_555 1_555 1_555 1_555 yes
N(1) Zn(1) O(2) C(16) -92.8(2) 1_555 1_555 1_555 1_555 yes
N(1) Zn(1) N(2) C(13) -80.4(2) 1_555 1_555 1_555 1_555 yes
N(1) Zn(1) N(2) C(14) 96.5(2) 1_555 1_555 1_555 1_555 yes
N(1) C(2) C(3) C(4) 3.5(6) 1_555 1_555 1_555 1_555 yes
N(1) C(2) C(3) C(8) -176.1(3) 1_555 1_555 1_555 1_555 yes
N(2) Zn(1) O(1) C(4) -119.9(2) 1_555 1_555 1_555 1_555 yes
N(2) Zn(1) O(2) C(16) 27.6(2) 1_555 1_555 1_555 1_555 yes
N(2) Zn(1) N(1) C(1) -57.4(3) 1_555 1_555 1_555 1_555 yes
N(2) Zn(1) N(1) C(2) 124.8(3) 1_555 1_555 1_555 1_555 yes
N(2) C(14) C(15) C(16) 10.1(5) 1_555 1_555 1_555 1_555 yes
N(2) C(14) C(15) C(20) -170.1(3) 1_555 1_555 1_555 1_555 yes
C(1) N(1) C(2) C(3) -178.7(3) 1_555 1_555 1_555 1_555 yes
C(2) C(3) C(4) C(5) 179.9(3) 1_555 1_555 1_555 1_555 yes
C(2) C(3) C(8) C(7) 179.6(3) 1_555 1_555 1_555 1_555 yes
C(3) C(4) C(5) C(6) 0.7(4) 1_555 1_555 1_555 1_555 yes
C(3) C(4) C(5) C(9) -179.9(3) 1_555 1_555 1_555 1_555 yes
C(3) C(8) C(7) C(6) 0.4(6) 1_555 1_555 1_555 1_555 yes
C(4) C(3) C(8) C(7) 0.1(5) 1_555 1_555 1_555 1_555 yes
C(4) C(5) C(6) C(7) -0.2(5) 1_555 1_555 1_555 1_555 yes
C(4) C(5) C(9) C(10) -61.5(4) 1_555 1_555 1_555 1_555 yes
C(4) C(5) C(9) C(11) 61.2(4) 1_555 1_555 1_555 1_555 yes
C(4) C(5) C(9) C(12) -179.6(3) 1_555 1_555 1_555 1_555 yes
C(5) C(4) C(3) C(8) -0.6(5) 1_555 1_555 1_555 1_555 yes
C(5) C(6) C(7) C(8) -0.3(6) 1_555 1_555 1_555 1_555 yes
C(6) C(5) C(9) C(10) 117.9(3) 1_555 1_555 1_555 1_555 yes
C(6) C(5) C(9) C(11) -119.5(3) 1_555 1_555 1_555 1_555 yes
C(6) C(5) C(9) C(12) -0.2(4) 1_555 1_555 1_555 1_555 yes
C(7) C(6) C(5) C(9) -179.6(3) 1_555 1_555 1_555 1_555 yes
C(13) N(2) C(14) C(15) 179.3(3) 1_555 1_555 1_555 1_555 yes
C(14) C(15) C(16) C(17) -179.4(3) 1_555 1_555 1_555 1_555 yes
C(14) C(15) C(20) C(19) 178.4(3) 1_555 1_555 1_555 1_555 yes
C(15) C(16) C(17) C(18) 0.8(4) 1_555 1_555 1_555 1_555 yes
C(15) C(16) C(17) C(21) -179.7(2) 1_555 1_555 1_555 1_555 yes
C(15) C(20) C(19) C(18) 1.0(5) 1_555 1_555 1_555 1_555 yes
C(16) C(15) C(20) C(19) -1.8(5) 1_555 1_555 1_555 1_555 yes
C(16) C(17) C(18) C(19) -1.5(5) 1_555 1_555 1_555 1_555 yes
C(16) C(17) C(21) C(22) 59.4(3) 1_555 1_555 1_555 1_555 yes
C(16) C(17) C(21) C(23) -62.7(3) 1_555 1_555 1_555 1_555 yes
C(16) C(17) C(21) C(24) 178.2(3) 1_555 1_555 1_555 1_555 yes
C(17) C(16) C(15) C(20) 0.8(4) 1_555 1_555 1_555 1_555 yes
C(17) C(18) C(19) C(20) 0.6(5) 1_555 1_555 1_555 1_555 yes
C(18) C(17) C(21) C(22) -121.0(3) 1_555 1_555 1_555 1_555 yes
C(18) C(17) C(21) C(23) 116.8(3) 1_555 1_555 1_555 1_555 yes
C(18) C(17) C(21) C(24) -2.3(4) 1_555 1_555 1_555 1_555 yes
C(19) C(18) C(17) C(21) 178.9(3) 1_555 1_555 1_555 1_555 yes
